data_1508800
loop_
_publ_author_name
'Fang, Chao'
'Paull, Daniel H.'
'Hethcox, J. Caleb'
'Shugrue, Christopher R.'
'Martin, Stephen F.'

_publ_section_title
;
 Enantioselective iodolactonization of disubstituted olefinic acids using
 a bifunctional catalyst.
;
_journal_issue 24
_journal_name_full 'Organic letters'
_journal_page_first 6290
_journal_page_last 6293
_journal_paper_doi 10.1021/ol3030555
_journal_volume 14
_journal_year 2012
_chemical_absolute_configuration ad
_chemical_formula_moiety 'C9 H15 I O2'
_chemical_formula_sum 'C9 H15 I O2'
_chemical_formula_weight 282.11
_chemical_name_systematic
;
 ?
;
_space_group_IT_number 19
_symmetry_cell_setting orthorhombic
_symmetry_space_group_name_Hall 'P 2ac 2ab'
_symmetry_space_group_name_H-M 'P 21 21 21'
_atom_sites_solution_hydrogens geom
_atom_sites_solution_primary direct
_atom_sites_solution_secondary difmap
_audit_creation_method SHELXL-97
_cell_angle_alpha 90.00
_cell_angle_beta 90.00
_cell_angle_gamma 90.00
_cell_formula_units_Z 4
_cell_length_a 6.173(2)
_cell_length_b 10.624(3)
_cell_length_c 16.080(4)
_cell_measurement_reflns_used 22352
_cell_measurement_temperature 100(2)
_cell_measurement_theta_max 27.5
_cell_measurement_theta_min 3.0
_cell_volume 1054.6(5)
_computing_cell_refinement 'CrystalClear (Rigaku Inc., 2008)'
_computing_data_collection 'CrystalClear (Rigaku Inc., 2008)'
_computing_data_reduction 'CrystalClear (Rigaku Inc., 2008)'
_computing_molecular_graphics 'XP SHELXTL/PC, Siemens Analytical'
_computing_structure_refinement 'XL SHELXTL/PC, Siemens Analytical'
_computing_structure_solution
;

SIR97 - Altomare A., Burla M.C., Camalli M., Cascarano G.L., Giacovazzo C., 
Guagliardi A., Moliterni A.G.G., Polidori G.,Spagna R.
;
_diffrn_ambient_temperature 100(2)
_diffrn_measured_fraction_theta_full 0.996
_diffrn_measured_fraction_theta_max 0.996
_diffrn_measurement_device_type 'Rigaku AFC-12 with Saturn 724+ CCD'
_diffrn_measurement_method \w-scans
_diffrn_radiation_monochromator graphite
_diffrn_radiation_source 'fine-focus sealed tube'
_diffrn_radiation_type MoK\a
_diffrn_radiation_wavelength 0.71075
_diffrn_reflns_av_R_equivalents 0.2076
_diffrn_reflns_av_sigmaI/netI 0.1053
_diffrn_reflns_limit_h_max 7
_diffrn_reflns_limit_h_min -7
_diffrn_reflns_limit_k_max 13
_diffrn_reflns_limit_k_min -13
_diffrn_reflns_limit_l_max 20
_diffrn_reflns_limit_l_min -20
_diffrn_reflns_number 22227
_diffrn_reflns_theta_full 27.49
_diffrn_reflns_theta_max 27.49
_diffrn_reflns_theta_min 3.18
_exptl_absorpt_coefficient_mu 2.999
_exptl_absorpt_correction_T_max 1.00
_exptl_absorpt_correction_T_min 0.619
_exptl_absorpt_correction_type multi-scan
_exptl_absorpt_process_details
;
Abscor. T. Higashi (2001). The Rigaku Corporation, Tokyo, Japan.
;
_exptl_crystal_colour colorless
_exptl_crystal_density_diffrn 1.777
_exptl_crystal_density_method 'not measured'
_exptl_crystal_description needle
_exptl_crystal_F_000 552
_exptl_crystal_size_max 0.45
_exptl_crystal_size_mid 0.04
_exptl_crystal_size_min 0.02
_refine_diff_density_max 1.191
_refine_diff_density_min -1.710
_refine_diff_density_rms 0.200
_refine_ls_abs_structure_details 'Flack H D (1983), Acta Cryst. A39, 876-881'
_refine_ls_abs_structure_Flack -0.05(9)
_refine_ls_extinction_method none
_refine_ls_goodness_of_fit_ref 1.113
_refine_ls_hydrogen_treatment constr
_refine_ls_matrix_type full
_refine_ls_number_parameters 112
_refine_ls_number_reflns 2402
_refine_ls_number_restraints 0
_refine_ls_restrained_S_all 1.113
_refine_ls_R_factor_all 0.0972
_refine_ls_R_factor_gt 0.0832
_refine_ls_shift/su_max 0.000
_refine_ls_shift/su_mean 0.000
_refine_ls_structure_factor_coef Fsqd
_refine_ls_weighting_details 'calc w=1/[\s^2^(Fo^2^)+(0.0720P)^2^+1.3316P] where P=(Fo^2^+2Fc^2^)/3'
_refine_ls_weighting_scheme calc
_refine_ls_wR_factor_gt 0.1598
_refine_ls_wR_factor_ref 0.1678
_reflns_number_gt 2056
_reflns_number_total 2402
_reflns_threshold_expression >2sigma(I)
_cod_data_source_file ol3030555_si_002.cif
_cod_data_source_block shelxl
_cod_depositor_comments
;
The following automatic conversions were performed:

'_symmetry_cell_setting' value 'Orthorhombic' changed to
'orthorhombic' according to
/home/saulius/struct/CIF-dictionaries/cif_core.dic dictionary named
'cif_core.dic' version 2.4.2 from 2011-04-26.

Automatic conversion script
Id: cif_fix_values 1891 2012-01-12 08:04:46Z andrius 
;
_cod_original_sg_symbol_H-M P212121
_cod_database_code 1508800

loop_
_symmetry_equiv_pos_as_xyz
'x, y, z'
'-x+1/2, -y, z+1/2'
'x+1/2, -y+1/2, -z'
'-x, y+1/2, -z+1/2'

loop_
_atom_site_label
_atom_site_type_symbol
_atom_site_fract_x
_atom_site_fract_y
_atom_site_fract_z
_atom_site_U_iso_or_equiv
_atom_site_adp_type
_atom_site_occupancy
_atom_site_symmetry_multiplicity
_atom_site_calc_flag
_atom_site_refinement_flags
C1 C 0.740(2) 0.6164(12) 0.5226(7) 0.031(3) Uani 1 1 d .
C2 C 0.6293(18) 0.5720(12) 0.4434(7) 0.031(3) Uani 1 1 d .
H2A H 0.6309 0.6392 0.4008 0.037 Uiso 1 1 calc R
H2B H 0.7033 0.4969 0.4207 0.037 Uiso 1 1 calc R
C3 C 0.400(2) 0.5406(12) 0.4683(6) 0.031(3) Uani 1 1 d .
H3A H 0.3628 0.4537 0.4514 0.037 Uiso 1 1 calc R
H3B H 0.2966 0.5995 0.4418 0.037 Uiso 1 1 calc R
C4 C 0.3926(17) 0.5540(10) 0.5647(6) 0.022(2) Uani 1 1 d .
H4 H 0.2805 0.6183 0.5794 0.027 Uiso 1 1 calc R
C5 C 0.3410(17) 0.4306(11) 0.6127(7) 0.022(3) Uani 1 1 d .
H5 H 0.2029 0.3986 0.5880 0.027 Uiso 1 1 calc R
C6 C 0.2996(17) 0.4375(11) 0.7069(7) 0.024(3) Uani 1 1 d .
C7 C 0.5050(19) 0.4587(14) 0.7584(7) 0.032(3) Uani 1 1 d .
H7A H 0.6003 0.3854 0.7531 0.048 Uiso 1 1 calc R
H7B H 0.4657 0.4705 0.8169 0.048 Uiso 1 1 calc R
H7C H 0.5805 0.5339 0.7381 0.048 Uiso 1 1 calc R
C8 C 0.1412(18) 0.5455(13) 0.7233(8) 0.033(3) Uani 1 1 d .
H8A H 0.2140 0.6261 0.7133 0.050 Uiso 1 1 calc R
H8B H 0.0919 0.5419 0.7812 0.050 Uiso 1 1 calc R
H8C H 0.0163 0.5377 0.6861 0.050 Uiso 1 1 calc R
C9 C 0.1863(19) 0.3154(10) 0.7340(7) 0.029(3) Uani 1 1 d .
H9A H 0.0481 0.3073 0.7045 0.043 Uiso 1 1 calc R
H9B H 0.1598 0.3179 0.7940 0.043 Uiso 1 1 calc R
H9C H 0.2789 0.2432 0.7207 0.043 Uiso 1 1 calc R
O1 O 0.6067(12) 0.6032(6) 0.5887(4) 0.0248(16) Uani 1 1 d .
O2 O 0.9198(16) 0.6597(8) 0.5299(5) 0.041(2) Uani 1 1 d .
I1 I 0.58829(13) 0.29061(7) 0.57920(5) 0.0325(3) Uani 1 1 d .

loop_
_atom_site_aniso_label
_atom_site_aniso_U_11
_atom_site_aniso_U_22
_atom_site_aniso_U_33
_atom_site_aniso_U_23
_atom_site_aniso_U_13
_atom_site_aniso_U_12
C1 0.024(6) 0.039(7) 0.032(7) 0.006(6) -0.007(5) 0.007(6)
C2 0.026(7) 0.039(7) 0.029(7) -0.002(5) 0.002(5) -0.002(5)
C3 0.034(6) 0.037(7) 0.021(6) -0.006(5) 0.000(6) -0.003(7)
C4 0.018(5) 0.028(5) 0.021(6) -0.003(4) 0.009(5) -0.011(5)
C5 0.023(6) 0.030(6) 0.014(5) -0.006(5) -0.005(4) -0.001(4)
C6 0.017(6) 0.028(6) 0.027(6) 0.005(5) 0.005(5) 0.001(5)
C7 0.039(6) 0.041(7) 0.015(6) -0.008(5) 0.007(5) 0.004(5)
C8 0.029(7) 0.042(8) 0.029(7) 0.007(6) 0.005(5) 0.003(6)
C9 0.040(7) 0.027(7) 0.019(6) 0.004(5) 0.003(5) -0.003(5)
O1 0.026(4) 0.021(4) 0.027(4) 0.006(3) -0.001(4) -0.005(3)
O2 0.028(5) 0.046(5) 0.049(5) 0.019(4) -0.003(5) -0.011(5)
I1 0.0331(4) 0.0304(4) 0.0341(4) -0.0107(4) -0.0021(4) 0.0105(4)

loop_
_atom_type_symbol
_atom_type_description
_atom_type_scat_dispersion_real
_atom_type_scat_dispersion_imag
_atom_type_scat_source
C C 0.0033 0.0016 'International Tables Vol C Tables 4.2.6.8 and 6.1.1.4'
H H 0.0000 0.0000 'International Tables Vol C Tables 4.2.6.8 and 6.1.1.4'
O O 0.0106 0.0060 'International Tables Vol C Tables 4.2.6.8 and 6.1.1.4'
I I -0.4742 1.8119 'International Tables Vol C Tables 4.2.6.8 and 6.1.1.4'

loop_
_geom_angle_atom_site_label_1
_geom_angle_atom_site_label_2
_geom_angle_atom_site_label_3
_geom_angle
O2 C1 O1 121.4(11)
O2 C1 C2 127.8(11)
O1 C1 C2 110.7(10)
C3 C2 C1 105.5(10)
C2 C3 C4 105.8(9)
O1 C4 C5 110.7(8)
O1 C4 C3 105.5(8)
C5 C4 C3 115.0(9)
C6 C5 C4 118.9(9)
C6 C5 I1 112.9(7)
C4 C5 I1 107.9(7)
C7 C6 C8 109.0(10)
C7 C6 C9 110.3(10)
C8 C6 C9 107.0(9)
C7 C6 C5 113.7(9)
C8 C6 C5 108.2(9)
C9 C6 C5 108.4(9)
C1 O1 C4 112.1(8)

loop_
_geom_bond_atom_site_label_1
_geom_bond_atom_site_label_2
_geom_bond_distance
C1 O2 1.208(15)
C1 O1 1.352(14)
C1 C2 1.519(16)
C2 C3 1.508(18)
C3 C4 1.558(14)
C4 O1 1.472(12)
C4 C5 1.554(15)
C5 C6 1.538(16)
C5 I1 2.198(11)
C6 C7 1.531(16)
C6 C8 1.530(17)
C6 C9 1.537(16)

loop_
_cod_related_entry_id
_cod_related_entry_database
_cod_related_entry_code
1 ChemSpider 30652079
